data_4087019
loop_
_publ_author_name
'Hua, Yupeng'
'Guo, Zhiqiang'
'Han, Hongfei'
'Wei, Xuehong'

_publ_section_title
;
 N,N,O-Tridentate Mixed Lithium--Magnesium and Lithium--Aluminum
 Complexes: Synthesis, Characterization, and Catalytic Activities
;
_journal_issue 4
_journal_name_full Organometallics
_journal_page_first 877
_journal_paper_doi 10.1021/acs.organomet.6b00921
_journal_volume 36
_journal_year 2017
_chemical_formula_sum 'C56 H118 Li6 Mg2 N8 O6'
_chemical_formula_weight 1089.84
_space_group_crystal_system monoclinic
_space_group_IT_number 14
_space_group_name_Hall '-P 2ybc'
_space_group_name_H-M_alt 'P 1 21/c 1'
_symmetry_space_group_name_Hall '-P 2ybc'
_symmetry_space_group_name_H-M 'P 1 21/c 1'
_atom_sites_solution_hydrogens geom
_audit_creation_method SHELXL-2014/7
_cell_angle_alpha 90
_cell_angle_beta 98.3980(10)
_cell_angle_gamma 90
_cell_formula_units_Z 2
_cell_length_a 12.3602(4)
_cell_length_b 18.6577(6)
_cell_length_c 14.2800(4)
_cell_measurement_reflns_used 8294
_cell_measurement_temperature 73(2)
_cell_measurement_theta_max 27.44
_cell_measurement_theta_min 3.08
_cell_volume 3257.84(17)
_computing_structure_refinement 'SHELXL-2014/7 (Sheldrick, 2014)'
_diffrn_ambient_temperature 73(2)
_diffrn_measured_fraction_theta_full 0.997
_diffrn_measured_fraction_theta_max 0.997
_diffrn_measurement_device_type 'Bruker APEX-II CCD'
_diffrn_radiation_type MoK\a
_diffrn_radiation_wavelength 0.71073
_diffrn_reflns_av_R_equivalents 0.0444
_diffrn_reflns_av_unetI/netI 0.0430
_diffrn_reflns_Laue_measured_fraction_full 0.997
_diffrn_reflns_Laue_measured_fraction_max 0.997
_diffrn_reflns_limit_h_max 14
_diffrn_reflns_limit_h_min -14
_diffrn_reflns_limit_k_max 22
_diffrn_reflns_limit_k_min -22
_diffrn_reflns_limit_l_max 12
_diffrn_reflns_limit_l_min -17
_diffrn_reflns_number 24617
_diffrn_reflns_point_group_measured_fraction_full 0.997
_diffrn_reflns_point_group_measured_fraction_max 0.997
_diffrn_reflns_theta_full 25.049
_diffrn_reflns_theta_max 25.049
_diffrn_reflns_theta_min 2.987
_exptl_absorpt_coefficient_mu 0.087
_exptl_absorpt_correction_T_max 0.9829
_exptl_absorpt_correction_T_min 0.9744
_exptl_absorpt_correction_type multi-scan
_exptl_absorpt_process_details sadabs
_exptl_crystal_colour colourless
_exptl_crystal_density_diffrn 1.111
_exptl_crystal_description block
_exptl_crystal_F_000 1200
_exptl_crystal_size_max 0.300
_exptl_crystal_size_mid 0.300
_exptl_crystal_size_min 0.200
_refine_diff_density_max 0.551
_refine_diff_density_min -0.716
_refine_diff_density_rms 0.062
_refine_ls_extinction_method none
_refine_ls_goodness_of_fit_ref 1.040
_refine_ls_hydrogen_treatment constr
_refine_ls_matrix_type full
_refine_ls_number_parameters 359
_refine_ls_number_reflns 5749
_refine_ls_number_restraints 1015
_refine_ls_restrained_S_all 1.121
_refine_ls_R_factor_all 0.0912
_refine_ls_R_factor_gt 0.0645
_refine_ls_shift/su_max 0.000
_refine_ls_shift/su_mean 0.000
_refine_ls_structure_factor_coef Fsqd
_refine_ls_weighting_details 'w=1/[\s^2^(Fo^2^)+(0.0897P)^2^+3.5858P] where P=(Fo^2^+2Fc^2^)/3'
_refine_ls_weighting_scheme calc
_refine_ls_wR_factor_gt 0.1666
_refine_ls_wR_factor_ref 0.1862
_reflns_Friedel_coverage 0.000
_reflns_number_gt 4181
_reflns_number_total 5749
_reflns_threshold_expression 'I > 2\s(I)'
_cod_data_source_file om6b00921_si_002.cif
_cod_data_source_block complex_3
_cod_depositor_comments 'Adding full bibliography for 4087017--4087021.cif.'
_cod_database_code 4087019
_shelx_shelxl_version_number 2014/7
_shelx_space_group_comment
;
The symmetry employed for this shelxl refinement is uniquely defined
by the following loop, which should always be used as a source of
symmetry information in preference to the above space-group names.
They are only intended as comments.
;
_shelx_estimated_absorpt_t_min 0.974
_shelx_estimated_absorpt_t_max 0.983

loop_
_space_group_symop_operation_xyz
'x, y, z'
'-x, y+1/2, -z+1/2'
'-x, -y, -z'
'x, -y-1/2, z-1/2'

loop_
_atom_site_label
_atom_site_type_symbol
_atom_site_fract_x
_atom_site_fract_y
_atom_site_fract_z
_atom_site_U_iso_or_equiv
_atom_site_adp_type
_atom_site_occupancy
_atom_site_site_symmetry_order
_atom_site_calc_flag
_atom_site_refinement_flags_posn
_atom_site_refinement_flags_adp
Li1 Li 0.2814(4) 0.4159(3) 0.3622(3) 0.0272(10) Uani 1 1 d . .
Li2 Li 0.3601(4) 0.4755(3) 0.2305(3) 0.0280(10) Uani 1 1 d . .
Li3 Li 0.4913(4) 0.4670(2) 0.4220(3) 0.0259(10) Uani 1 1 d . .
Mg1 Mg 0.32308(7) 0.57806(5) 0.37477(6) 0.0245(2) Uani 1 1 d . .
N1 N 0.2877(2) 0.29954(13) 0.38328(17) 0.0304(6) Uani 1 1 d . .
N2 N 0.23697(18) 0.42479(12) 0.49636(16) 0.0246(5) Uani 1 1 d . .
N3 N 0.2446(2) 0.49748(14) 0.10242(17) 0.0319(6) Uani 1 1 d . .
N4 N 0.45330(19) 0.55850(12) 0.19628(16) 0.0273(5) Uani 1 1 d . .
O1 O 0.42501(14) 0.40806(9) 0.32448(12) 0.0221(4) Uani 1 1 d . .
O2 O 0.23599(15) 0.50310(10) 0.29579(13) 0.0266(4) Uani 1 1 d . U
O3 O 0.38021(15) 0.51047(10) 0.48734(13) 0.0236(4) Uani 1 1 d . .
C1 C 0.4536(2) 0.33677(15) 0.3078(2) 0.0295(5) Uani 1 1 d . U
C2 C 0.5782(2) 0.32586(16) 0.3284(2) 0.0330(6) Uani 1 1 d . U
H2A H 0.6049 0.3423 0.3936 0.040 Uiso 1 1 calc R U
H2B H 0.5945 0.2741 0.3251 0.040 Uiso 1 1 calc R U
C3 C 0.6397(3) 0.36595(17) 0.2598(2) 0.0387(7) Uani 1 1 d . U
H3A H 0.7187 0.3550 0.2744 0.046 Uiso 1 1 calc R U
H3B H 0.6301 0.4182 0.2676 0.046 Uiso 1 1 calc R U
C4 C 0.5982(3) 0.34493(19) 0.1579(2) 0.0428(7) Uani 1 1 d . U
H4A H 0.6362 0.3739 0.1146 0.051 Uiso 1 1 calc R U
H4B H 0.6153 0.2939 0.1483 0.051 Uiso 1 1 calc R U
C5 C 0.4758(3) 0.35649(17) 0.1344(2) 0.0373(6) Uani 1 1 d . U
H5A H 0.4505 0.3394 0.0692 0.045 Uiso 1 1 calc R U
H5B H 0.4598 0.4084 0.1367 0.045 Uiso 1 1 calc R U
C6 C 0.4134(3) 0.31675(17) 0.2035(2) 0.0353(6) Uani 1 1 d . U
H6A H 0.4221 0.2645 0.1952 0.042 Uiso 1 1 calc R U
H6B H 0.3346 0.3282 0.1882 0.042 Uiso 1 1 calc R U
C7 C 0.4053(2) 0.28776(16) 0.3778(2) 0.0318(6) Uani 1 1 d . U
H7A H 0.4155 0.2373 0.3596 0.038 Uiso 1 1 calc R U
H7B H 0.4473 0.2949 0.4417 0.038 Uiso 1 1 calc R U
C8 C 0.2193(3) 0.24726(18) 0.3244(2) 0.0424(7) Uani 1 1 d . U
H8A H 0.2329 0.1992 0.3512 0.064 Uiso 1 1 calc R U
H8B H 0.2376 0.2482 0.2599 0.064 Uiso 1 1 calc R U
H8C H 0.1420 0.2596 0.3230 0.064 Uiso 1 1 calc R U
C9 C 0.2658(3) 0.29410(16) 0.4821(2) 0.0317(6) Uani 1 1 d . U
H9A H 0.3073 0.2531 0.5134 0.038 Uiso 1 1 calc R U
H9B H 0.1870 0.2846 0.4820 0.038 Uiso 1 1 calc R U
C10 C 0.2976(2) 0.36195(15) 0.5382(2) 0.0293(6) Uani 1 1 d . U
H10A H 0.2829 0.3555 0.6040 0.035 Uiso 1 1 calc R U
H10B H 0.3770 0.3704 0.5404 0.035 Uiso 1 1 calc R U
C11 C 0.1232(2) 0.42301(18) 0.5145(2) 0.0370(7) Uani 1 1 d . U
H11A H 0.0883 0.3787 0.4886 0.056 Uiso 1 1 calc R U
H11B H 0.0837 0.4643 0.4840 0.056 Uiso 1 1 calc R U
H11C H 0.1217 0.4248 0.5828 0.056 Uiso 1 1 calc R U
C12 C 0.2874(2) 0.49298(15) 0.5310(2) 0.0267(6) Uani 1 1 d . U
H12A H 0.2341 0.5318 0.5174 0.040 Uiso 1 1 calc R U
H12B H 0.3510 0.5027 0.4992 0.040 Uiso 1 1 calc R U
H12C H 0.3108 0.4899 0.5994 0.040 Uiso 1 1 calc R U
C13 C 0.1331(2) 0.50286(17) 0.2380(2) 0.0321(5) Uani 1 1 d . U
C14 C 0.0854(3) 0.42693(17) 0.2367(2) 0.0380(6) Uani 1 1 d . U
H14A H 0.0877 0.4103 0.3028 0.046 Uiso 1 1 calc R U
H14B H 0.1322 0.3944 0.2053 0.046 Uiso 1 1 calc R U
C15 C -0.0332(3) 0.4212(2) 0.1857(3) 0.0470(7) Uani 1 1 d . U
H15A H -0.0346 0.4302 0.1173 0.056 Uiso 1 1 calc R U
H15B H -0.0609 0.3721 0.1933 0.056 Uiso 1 1 calc R U
C16 C -0.1073(3) 0.4750(2) 0.2257(3) 0.0490(7) Uani 1 1 d . U
H16A H -0.1807 0.4736 0.1872 0.059 Uiso 1 1 calc R U
H16B H -0.1154 0.4609 0.2912 0.059 Uiso 1 1 calc R U
C17 C -0.0637(3) 0.55061(19) 0.2266(2) 0.0435(7) Uani 1 1 d . U
H17A H -0.1109 0.5826 0.2584 0.052 Uiso 1 1 calc R U
H17B H -0.0654 0.5676 0.1607 0.052 Uiso 1 1 calc R U
C18 C 0.0538(2) 0.55410(18) 0.2785(2) 0.0384(6) Uani 1 1 d . U
H18A H 0.0534 0.5424 0.3461 0.046 Uiso 1 1 calc R U
H18B H 0.0812 0.6038 0.2752 0.046 Uiso 1 1 calc R U
C19 C 0.1490(2) 0.52958(18) 0.1389(2) 0.0356(6) Uani 1 1 d . U
H19A H 0.0822 0.5187 0.0940 0.043 Uiso 1 1 calc R U
H19B H 0.1579 0.5823 0.1410 0.043 Uiso 1 1 calc R U
C20 C 0.2111(3) 0.44160(19) 0.0322(2) 0.0452(8) Uani 1 1 d . U
H20A H 0.1682 0.4631 -0.0239 0.068 Uiso 1 1 calc R U
H20B H 0.1666 0.4059 0.0593 0.068 Uiso 1 1 calc R U
H20C H 0.2761 0.4184 0.0142 0.068 Uiso 1 1 calc R U
C21 C 0.3063(3) 0.55361(17) 0.0600(2) 0.0356(6) Uani 1 1 d . U
H21A H 0.2549 0.5837 0.0172 0.043 Uiso 1 1 calc R U
H21B H 0.3577 0.5309 0.0219 0.043 Uiso 1 1 calc R U
C22 C 0.3699(2) 0.60047(17) 0.1360(2) 0.0325(6) Uani 1 1 d . U
H22A H 0.4056 0.6399 0.1057 0.039 Uiso 1 1 calc R U
H22B H 0.3188 0.6219 0.1754 0.039 Uiso 1 1 calc R U
C23 C 0.5543(3) 0.55828(17) 0.1547(2) 0.0353(7) Uani 1 1 d . U
H23A H 0.5392 0.5408 0.0894 0.053 Uiso 1 1 calc R U
H23B H 0.6079 0.5268 0.1917 0.053 Uiso 1 1 calc R U
H23C H 0.5837 0.6071 0.1551 0.053 Uiso 1 1 calc R U
C24 C 0.4702(2) 0.58424(16) 0.2967(2) 0.0296(6) Uani 1 1 d . U
H24A H 0.5308 0.5578 0.3330 0.044 Uiso 1 1 calc R U
H24B H 0.4033 0.5763 0.3246 0.044 Uiso 1 1 calc R U
H24C H 0.4875 0.6355 0.2982 0.044 Uiso 1 1 calc R U
C25 C 0.2534(3) 0.67639(18) 0.4181(2) 0.0393(6) Uani 1 1 d . U
H25A H 0.3157 0.7065 0.4461 0.047 Uiso 1 1 calc R U
H25B H 0.2204 0.7008 0.3592 0.047 Uiso 1 1 calc R U
C26 C 0.1689(3) 0.6807(2) 0.4857(3) 0.0481(7) Uani 1 1 d . U
H26A H 0.1950 0.6517 0.5425 0.058 Uiso 1 1 calc R U
H26B H 0.0999 0.6590 0.4545 0.058 Uiso 1 1 calc R U
C27 C 0.1442(4) 0.7569(2) 0.5176(4) 0.0677(10) Uani 1 1 d . U
H27A H 0.2135 0.7796 0.5465 0.081 Uiso 1 1 calc R U
H27B H 0.1144 0.7854 0.4613 0.081 Uiso 1 1 calc R U
C28 C 0.0649(5) 0.7592(3) 0.5871(5) 0.1049(17) Uani 1 1 d . U
H28A H 0.0067 0.7240 0.5692 0.157 Uiso 1 1 calc R U
H28B H 0.0328 0.8073 0.5873 0.157 Uiso 1 1 calc R U
H28C H 0.1030 0.7480 0.6505 0.157 Uiso 1 1 calc R U

loop_
_atom_site_aniso_label
_atom_site_aniso_U_11
_atom_site_aniso_U_22
_atom_site_aniso_U_33
_atom_site_aniso_U_23
_atom_site_aniso_U_13
_atom_site_aniso_U_12
Li1 0.027(2) 0.031(3) 0.023(2) 0.004(2) 0.0042(19) -0.001(2)
Li2 0.030(3) 0.028(2) 0.025(2) 0.0000(19) 0.002(2) -0.0033(19)
Li3 0.023(2) 0.030(2) 0.024(2) -0.008(2) 0.0016(19) -0.0025(19)
Mg1 0.0237(5) 0.0257(5) 0.0235(5) 0.0010(4) 0.0014(4) 0.0018(4)
N1 0.0323(13) 0.0266(13) 0.0322(14) -0.0016(10) 0.0045(11) -0.0082(10)
N2 0.0192(11) 0.0306(13) 0.0239(12) 0.0014(10) 0.0033(10) -0.0020(9)
N3 0.0306(13) 0.0424(15) 0.0213(12) 0.0006(11) -0.0007(10) -0.0035(11)
N4 0.0289(13) 0.0279(13) 0.0261(13) 0.0013(10) 0.0075(10) -0.0006(10)
O1 0.0263(10) 0.0184(9) 0.0216(10) -0.0014(7) 0.0037(8) -0.0003(8)
O2 0.0251(9) 0.0314(11) 0.0222(10) 0.0036(8) 0.0001(7) 0.0002(8)
O3 0.0184(9) 0.0284(10) 0.0246(10) -0.0003(8) 0.0052(8) -0.0019(8)
C1 0.0344(11) 0.0263(11) 0.0285(11) -0.0026(10) 0.0069(10) -0.0010(10)
C2 0.0364(12) 0.0292(12) 0.0347(12) -0.0003(10) 0.0100(11) 0.0038(10)
C3 0.0383(13) 0.0381(14) 0.0423(14) 0.0005(12) 0.0147(12) 0.0036(12)
C4 0.0505(14) 0.0414(13) 0.0395(13) -0.0021(12) 0.0169(12) 0.0028(12)
C5 0.0451(12) 0.0379(12) 0.0299(11) -0.0057(10) 0.0089(10) -0.0024(11)
C6 0.0405(11) 0.0334(11) 0.0318(11) -0.0041(10) 0.0051(10) -0.0030(10)
C7 0.0356(12) 0.0275(11) 0.0329(11) -0.0005(10) 0.0069(10) -0.0006(10)
C8 0.0439(16) 0.0403(16) 0.0422(16) -0.0069(13) 0.0041(14) -0.0138(13)
C9 0.0334(12) 0.0311(12) 0.0310(12) 0.0037(11) 0.0056(11) -0.0048(11)
C10 0.0300(12) 0.0315(12) 0.0262(12) 0.0027(10) 0.0038(10) -0.0035(10)
C11 0.0271(14) 0.0464(16) 0.0382(15) 0.0013(13) 0.0068(12) -0.0032(12)
C12 0.0241(13) 0.0317(14) 0.0254(13) -0.0006(11) 0.0074(11) 0.0014(11)
C13 0.0265(9) 0.0398(10) 0.0281(10) 0.0007(9) -0.0024(8) -0.0031(9)
C14 0.0368(11) 0.0434(11) 0.0320(11) 0.0013(10) -0.0009(10) -0.0065(10)
C15 0.0406(14) 0.0561(15) 0.0410(14) 0.0023(13) -0.0054(12) -0.0144(12)
C16 0.0352(14) 0.0675(16) 0.0415(14) 0.0039(14) -0.0040(12) -0.0059(13)
C17 0.0342(12) 0.0577(14) 0.0373(13) 0.0009(12) 0.0007(11) 0.0017(12)
C18 0.0322(11) 0.0482(12) 0.0338(12) 0.0006(11) 0.0015(10) 0.0007(11)
C19 0.0308(11) 0.0452(12) 0.0295(11) 0.0025(10) -0.0004(10) -0.0014(10)
C20 0.0490(16) 0.0528(17) 0.0314(15) -0.0063(13) -0.0024(13) -0.0070(14)
C21 0.0374(12) 0.0421(12) 0.0269(11) 0.0041(10) 0.0039(10) 0.0012(11)
C22 0.0345(12) 0.0348(12) 0.0287(12) 0.0047(10) 0.0066(10) -0.0007(11)
C23 0.0371(15) 0.0365(15) 0.0349(15) 0.0029(12) 0.0134(13) -0.0009(12)
C24 0.0289(13) 0.0320(13) 0.0283(13) 0.0007(11) 0.0059(11) -0.0027(11)
C25 0.0370(13) 0.0387(13) 0.0414(13) -0.0012(12) 0.0031(12) 0.0035(11)
C26 0.0375(14) 0.0497(15) 0.0571(16) -0.0136(14) 0.0072(13) 0.0010(13)
C27 0.0608(19) 0.0630(19) 0.079(2) -0.0166(18) 0.0101(18) 0.0109(17)
C28 0.079(3) 0.096(3) 0.146(4) -0.051(3) 0.038(3) -0.010(3)

loop_
_atom_type_symbol
_atom_type_description
_atom_type_scat_dispersion_real
_atom_type_scat_dispersion_imag
_atom_type_scat_source
C C 0.0033 0.0016 'International Tables Vol C Tables 4.2.6.8 and 6.1.1.4'
H H 0.0000 0.0000 'International Tables Vol C Tables 4.2.6.8 and 6.1.1.4'
Li Li -0.0003 0.0001 'International Tables Vol C Tables 4.2.6.8 and 6.1.1.4'
Mg Mg 0.0486 0.0363 'International Tables Vol C Tables 4.2.6.8 and 6.1.1.4'
N N 0.0061 0.0033 'International Tables Vol C Tables 4.2.6.8 and 6.1.1.4'
O O 0.0106 0.0060 'International Tables Vol C Tables 4.2.6.8 and 6.1.1.4'

loop_
_geom_angle_atom_site_label_1
_geom_angle_atom_site_label_2
_geom_angle_atom_site_label_3
_geom_angle
_geom_angle_site_symmetry_1
_geom_angle_site_symmetry_3
O2 Li1 O1 98.0(2) . .
O2 Li1 N2 106.8(2) . .
O1 Li1 N2 129.8(3) . .
O2 Li1 N1 155.1(3) . .
O1 Li1 N1 87.0(2) . .
N2 Li1 N1 87.78(19) . .
O2 Li1 O3 80.97(18) . .
O1 Li1 O3 83.54(17) . .
N2 Li1 O3 59.14(14) . .
N1 Li1 O3 123.9(2) . .
O1 Li2 O2 96.6(2) . .
O1 Li2 N4 118.2(2) . .
O2 Li2 N4 114.9(2) . .
O1 Li2 N3 149.2(3) . .
O2 Li2 N3 83.6(2) . .
N4 Li2 N3 88.8(2) . .
O1 Li3 O3 148.4(3) . 3_666
O1 Li3 O3 109.8(2) . .
O3 Li3 O3 98.9(2) 3_666 .
O1 Li3 Li3 156.3(3) . 3_666
O3 Li3 Li3 49.52(16) 3_666 3_666
O3 Li3 Li3 49.40(16) . 3_666
O1 Li3 Mg1 129.4(2) . 3_666
O3 Li3 Mg1 29.92(10) 3_666 3_666
O3 Li3 Mg1 97.13(17) . 3_666
Li3 Li3 Mg1 55.21(18) 3_666 3_666
O2 Mg1 O3 96.04(8) . .
O2 Mg1 C25 123.37(11) . .
O3 Mg1 C25 113.47(11) . .
O2 Mg1 Li3 121.80(10) . 3_666
O3 Mg1 Li3 27.73(9) . 3_666
C25 Mg1 Li3 101.87(12) . 3_666
C8 N1 C9 109.2(2) . .
C8 N1 C7 110.9(2) . .
C9 N1 C7 110.9(2) . .
C8 N1 Li1 124.9(2) . .
C9 N1 Li1 101.0(2) . .
C7 N1 Li1 98.9(2) . .
C11 N2 C12 109.3(2) . .
C11 N2 C10 110.8(2) . .
C12 N2 C10 112.8(2) . .
C11 N2 Li1 123.4(2) . .
C12 N2 Li1 102.9(2) . .
C10 N2 Li1 97.1(2) . .
C20 N3 C21 109.6(2) . .
C20 N3 C19 111.5(2) . .
C21 N3 C19 110.0(2) . .
C20 N3 Li2 121.6(2) . .
C21 N3 Li2 99.4(2) . .
C19 N3 Li2 103.8(2) . .
C23 N4 C22 109.4(2) . .
C23 N4 C24 112.5(2) . .
C22 N4 C24 112.2(2) . .
C23 N4 Li2 130.2(2) . .
C22 N4 Li2 100.0(2) . .
C24 N4 Li2 91.1(2) . .
C1 O1 Li3 126.2(2) . .
C1 O1 Li2 126.1(2) . .
Li3 O1 Li2 103.1(2) . .
C1 O1 Li1 112.5(2) . .
Li3 O1 Li1 94.0(2) . .
Li2 O1 Li1 80.7(2) . .
C13 O2 Li1 117.3(2) . .
C13 O2 Li2 114.7(2) . .
Li1 O2 Li2 79.7(2) . .
C13 O2 Mg1 133.96(18) . .
Li1 O2 Mg1 102.63(17) . .
Li2 O2 Mg1 93.27(16) . .
Li3 O3 Li3 81.1(2) 3_666 .
Li3 O3 Mg1 122.35(17) 3_666 .
Li3 O3 Mg1 93.76(16) . .
Li3 O3 Li1 146.80(19) 3_666 .
Li3 O3 Li1 71.94(17) . .
Mg1 O3 Li1 79.26(12) . .
O1 C1 C7 108.7(2) . .
O1 C1 C2 111.2(2) . .
C7 C1 C2 105.6(2) . .
O1 C1 C6 109.8(2) . .
C7 C1 C6 112.5(2) . .
C2 C1 C6 108.9(2) . .
C3 C2 C1 113.1(3) . .
C3 C2 H2A 109.0 . .
C1 C2 H2A 109.0 . .
C3 C2 H2B 109.0 . .
C1 C2 H2B 109.0 . .
H2A C2 H2B 107.8 . .
C2 C3 C4 111.1(3) . .
C2 C3 H3A 109.4 . .
C4 C3 H3A 109.4 . .
C2 C3 H3B 109.4 . .
C4 C3 H3B 109.4 . .
H3A C3 H3B 108.0 . .
C5 C4 C3 111.1(3) . .
C5 C4 H4A 109.4 . .
C3 C4 H4A 109.4 . .
C5 C4 H4B 109.4 . .
C3 C4 H4B 109.4 . .
H4A C4 H4B 108.0 . .
C4 C5 C6 111.7(3) . .
C4 C5 H5A 109.3 . .
C6 C5 H5A 109.3 . .
C4 C5 H5B 109.3 . .
C6 C5 H5B 109.3 . .
H5A C5 H5B 107.9 . .
C5 C6 C1 112.5(3) . .
C5 C6 H6A 109.1 . .
C1 C6 H6A 109.1 . .
C5 C6 H6B 109.1 . .
C1 C6 H6B 109.1 . .
H6A C6 H6B 107.8 . .
N1 C7 C1 115.0(2) . .
N1 C7 H7A 108.5 . .
C1 C7 H7A 108.5 . .
N1 C7 H7B 108.5 . .
C1 C7 H7B 108.5 . .
H7A C7 H7B 107.5 . .
N1 C8 H8A 109.5 . .
N1 C8 H8B 109.5 . .
H8A C8 H8B 109.5 . .
N1 C8 H8C 109.5 . .
H8A C8 H8C 109.5 . .
H8B C8 H8C 109.5 . .
N1 C9 C10 112.1(2) . .
N1 C9 H9A 109.2 . .
C10 C9 H9A 109.2 . .
N1 C9 H9B 109.2 . .
C10 C9 H9B 109.2 . .
H9A C9 H9B 107.9 . .
N2 C10 C9 111.9(2) . .
N2 C10 H10A 109.2 . .
C9 C10 H10A 109.2 . .
N2 C10 H10B 109.2 . .
C9 C10 H10B 109.2 . .
H10A C10 H10B 107.9 . .
N2 C11 H11A 109.5 . .
N2 C11 H11B 109.5 . .
H11A C11 H11B 109.5 . .
N2 C11 H11C 109.5 . .
H11A C11 H11C 109.5 . .
H11B C11 H11C 109.5 . .
N2 C12 H12A 109.5 . .
N2 C12 H12B 109.5 . .
H12A C12 H12B 109.5 . .
N2 C12 H12C 109.5 . .
H12A C12 H12C 109.5 . .
H12B C12 H12C 109.5 . .
O2 C13 C14 108.8(2) . .
O2 C13 C19 108.2(2) . .
C14 C13 C19 112.9(3) . .
O2 C13 C18 110.3(2) . .
C14 C13 C18 108.2(3) . .
C19 C13 C18 108.5(3) . .
C13 C14 C15 114.0(3) . .
C13 C14 H14A 108.8 . .
C15 C14 H14A 108.8 . .
C13 C14 H14B 108.8 . .
C15 C14 H14B 108.8 . .
H14A C14 H14B 107.6 . .
C16 C15 C14 111.0(3) . .
C16 C15 H15A 109.4 . .
C14 C15 H15A 109.4 . .
C16 C15 H15B 109.4 . .
C14 C15 H15B 109.4 . .
H15A C15 H15B 108.0 . .
C17 C16 C15 112.6(3) . .
C17 C16 H16A 109.1 . .
C15 C16 H16A 109.1 . .
C17 C16 H16B 109.1 . .
C15 C16 H16B 109.1 . .
H16A C16 H16B 107.8 . .
C16 C17 C18 110.9(3) . .
C16 C17 H17A 109.5 . .
C18 C17 H17A 109.5 . .
C16 C17 H17B 109.5 . .
C18 C17 H17B 109.5 . .
H17A C17 H17B 108.1 . .
C17 C18 C13 113.7(3) . .
C17 C18 H18A 108.8 . .
C13 C18 H18A 108.8 . .
C17 C18 H18B 108.8 . .
C13 C18 H18B 108.8 . .
H18A C18 H18B 107.7 . .
N3 C19 C13 114.0(2) . .
N3 C19 H19A 108.8 . .
C13 C19 H19A 108.8 . .
N3 C19 H19B 108.8 . .
C13 C19 H19B 108.8 . .
H19A C19 H19B 107.7 . .
N3 C20 H20A 109.5 . .
N3 C20 H20B 109.5 . .
H20A C20 H20B 109.5 . .
N3 C20 H20C 109.5 . .
H20A C20 H20C 109.5 . .
H20B C20 H20C 109.5 . .
N3 C21 C22 111.0(2) . .
N3 C21 H21A 109.4 . .
C22 C21 H21A 109.4 . .
N3 C21 H21B 109.4 . .
C22 C21 H21B 109.4 . .
H21A C21 H21B 108.0 . .
N4 C22 C21 110.9(2) . .
N4 C22 H22A 109.5 . .
C21 C22 H22A 109.5 . .
N4 C22 H22B 109.5 . .
C21 C22 H22B 109.5 . .
H22A C22 H22B 108.0 . .
N4 C23 H23A 109.5 . .
N4 C23 H23B 109.5 . .
H23A C23 H23B 109.5 . .
N4 C23 H23C 109.5 . .
H23A C23 H23C 109.5 . .
H23B C23 H23C 109.5 . .
N4 C24 H24A 109.5 . .
N4 C24 H24B 109.5 . .
H24A C24 H24B 109.5 . .
N4 C24 H24C 109.5 . .
H24A C24 H24C 109.5 . .
H24B C24 H24C 109.5 . .
C26 C25 Mg1 124.5(2) . .
C26 C25 H25A 106.2 . .
Mg1 C25 H25A 106.2 . .
C26 C25 H25B 106.2 . .
Mg1 C25 H25B 106.2 . .
H25A C25 H25B 106.4 . .
C25 C26 C27 114.9(3) . .
C25 C26 H26A 108.5 . .
C27 C26 H26A 108.5 . .
C25 C26 H26B 108.5 . .
C27 C26 H26B 108.5 . .
H26A C26 H26B 107.5 . .
C28 C27 C26 113.8(4) . .
C28 C27 H27A 108.8 . .
C26 C27 H27A 108.8 . .
C28 C27 H27B 108.8 . .
C26 C27 H27B 108.8 . .
H27A C27 H27B 107.7 . .
C27 C28 H28A 109.5 . .
C27 C28 H28B 109.5 . .
H28A C28 H28B 109.5 . .
C27 C28 H28C 109.5 . .
H28A C28 H28C 109.5 . .
H28B C28 H28C 109.5 . .

loop_
_geom_bond_atom_site_label_1
_geom_bond_atom_site_label_2
_geom_bond_distance
_geom_bond_site_symmetry_2
Li1 O2 1.925(5) .
Li1 O1 1.934(5) .
Li1 N2 2.076(5) .
Li1 N1 2.191(5) .
Li1 O3 2.677(5) .
Li2 O1 1.927(5) .
Li2 O2 1.976(5) .
Li2 N4 2.032(5) .
Li2 N3 2.188(5) .
Li3 O1 1.867(5) .
Li3 O3 1.943(5) 3_666
Li3 O3 1.947(5) .
Li3 Li3 2.529(9) 3_666
Li3 Mg1 3.529(5) 3_666
Mg1 O2 2.008(2) .
Mg1 O3 2.084(2) .
Mg1 C25 2.156(3) .
Mg1 Li3 3.529(5) 3_666
N1 C8 1.471(4) .
N1 C9 1.479(4) .
N1 C7 1.483(4) .
N2 C11 1.466(4) .
N2 C12 1.470(4) .
N2 C10 1.470(4) .
N3 C20 1.464(4) .
N3 C21 1.476(4) .
N3 C19 1.485(4) .
N4 C23 1.459(4) .
N4 C22 1.469(4) .
N4 C24 1.497(4) .
O1 C1 1.406(3) .
O2 C13 1.411(3) .
O3 Li3 1.943(5) 3_666
C1 C7 1.539(4) .
C1 C2 1.539(4) .
C1 C6 1.546(4) .
C2 C3 1.521(4) .
C2 H2A 0.9900 .
C2 H2B 0.9900 .
C3 C4 1.521(5) .
C3 H3A 0.9900 .
C3 H3B 0.9900 .
C4 C5 1.517(5) .
C4 H4A 0.9900 .
C4 H4B 0.9900 .
C5 C6 1.530(4) .
C5 H5A 0.9900 .
C5 H5B 0.9900 .
C6 H6A 0.9900 .
C6 H6B 0.9900 .
C7 H7A 0.9900 .
C7 H7B 0.9900 .
C8 H8A 0.9800 .
C8 H8B 0.9800 .
C8 H8C 0.9800 .
C9 C10 1.518(4) .
C9 H9A 0.9900 .
C9 H9B 0.9900 .
C10 H10A 0.9900 .
C10 H10B 0.9900 .
C11 H11A 0.9800 .
C11 H11B 0.9800 .
C11 H11C 0.9800 .
C12 H12A 0.9800 .
C12 H12B 0.9800 .
C12 H12C 0.9800 .
C13 C14 1.534(4) .
C13 C19 1.540(4) .
C13 C18 1.541(4) .
C14 C15 1.542(4) .
C14 H14A 0.9900 .
C14 H14B 0.9900 .
C15 C16 1.525(5) .
C15 H15A 0.9900 .
C15 H15B 0.9900 .
C16 C17 1.509(5) .
C16 H16A 0.9900 .
C16 H16B 0.9900 .
C17 C18 1.532(4) .
C17 H17A 0.9900 .
C17 H17B 0.9900 .
C18 H18A 0.9900 .
C18 H18B 0.9900 .
C19 H19A 0.9900 .
C19 H19B 0.9900 .
C20 H20A 0.9800 .
C20 H20B 0.9800 .
C20 H20C 0.9800 .
C21 C22 1.520(4) .
C21 H21A 0.9900 .
C21 H21B 0.9900 .
C22 H22A 0.9900 .
C22 H22B 0.9900 .
C23 H23A 0.9800 .
C23 H23B 0.9800 .
C23 H23C 0.9800 .
C24 H24A 0.9800 .
C24 H24B 0.9800 .
C24 H24C 0.9800 .
C25 C26 1.524(5) .
C25 H25A 0.9900 .
C25 H25B 0.9900 .
C26 C27 1.536(5) .
C26 H26A 0.9900 .
C26 H26B 0.9900 .
C27 C28 1.494(7) .
C27 H27A 0.9900 .
C27 H27B 0.9900 .
C28 H28A 0.9800 .
C28 H28B 0.9800 .
C28 H28C 0.9800 .

loop_
_geom_torsion_atom_site_label_1
_geom_torsion_atom_site_label_2
_geom_torsion_atom_site_label_3
_geom_torsion_atom_site_label_4
_geom_torsion
_geom_torsion_site_symmetry_1
O3 Li3 O1 C1 24.3(7) 3_666
O3 Li3 O1 C1 -130.0(3) .
Li3 Li3 O1 C1 -104.2(9) 3_666
Mg1 Li3 O1 C1 -12.1(4) 3_666
O3 Li3 O1 Li2 -132.6(5) 3_666
O3 Li3 O1 Li2 73.1(3) .
Li3 Li3 O1 Li2 98.9(9) 3_666
Mg1 Li3 O1 Li2 -169.0(2) 3_666
O3 Li3 O1 Li1 146.0(5) 3_666
O3 Li3 O1 Li1 -8.3(3) .
Li3 Li3 O1 Li1 17.5(9) 3_666
Mg1 Li3 O1 Li1 109.6(3) 3_666
Li3 O1 C1 C7 78.3(3) .
Li2 O1 C1 C7 -129.8(3) .
Li1 O1 C1 C7 -34.9(3) .
Li3 O1 C1 C2 -37.6(4) .
Li2 O1 C1 C2 114.3(3) .
Li1 O1 C1 C2 -150.8(2) .
Li3 O1 C1 C6 -158.2(3) .
Li2 O1 C1 C6 -6.4(4) .
Li1 O1 C1 C6 88.5(3) .
O1 C1 C2 C3 -66.9(3) .
C7 C1 C2 C3 175.3(3) .
C6 C1 C2 C3 54.3(3) .
C1 C2 C3 C4 -56.2(3) .
C2 C3 C4 C5 55.5(4) .
C3 C4 C5 C6 -55.3(4) .
C4 C5 C6 C1 55.2(4) .
O1 C1 C6 C5 68.7(3) .
C7 C1 C6 C5 -170.1(3) .
C2 C1 C6 C5 -53.3(3) .
C8 N1 C7 C1 97.9(3) .
C9 N1 C7 C1 -140.5(3) .
Li1 N1 C7 C1 -34.9(3) .
O1 C1 C7 N1 49.5(3) .
C2 C1 C7 N1 169.0(2) .
C6 C1 C7 N1 -72.3(3) .
C8 N1 C9 C10 -158.3(3) .
C7 N1 C9 C10 79.1(3) .
Li1 N1 C9 C10 -25.0(3) .
C11 N2 C10 C9 73.9(3) .
C12 N2 C10 C9 -163.1(2) .
Li1 N2 C10 C9 -55.9(3) .
N1 C9 C10 N2 60.1(3) .
Li1 O2 C13 C14 -4.7(3) .
Li2 O2 C13 C14 86.2(3) .
Mg1 O2 C13 C14 -151.7(2) .
Li1 O2 C13 C19 -127.7(3) .
Li2 O2 C13 C19 -36.7(3) .
Mg1 O2 C13 C19 85.3(3) .
Li1 O2 C13 C18 113.8(3) .
Li2 O2 C13 C18 -155.3(2) .
Mg1 O2 C13 C18 -33.2(4) .
O2 C13 C14 C15 173.0(3) .
C19 C13 C14 C15 -66.9(4) .
C18 C13 C14 C15 53.2(4) .
C13 C14 C15 C16 -53.5(4) .
C14 C15 C16 C17 52.8(4) .
C15 C16 C17 C18 -54.0(4) .
C16 C17 C18 C13 55.9(4) .
O2 C13 C18 C17 -173.3(3) .
C14 C13 C18 C17 -54.4(4) .
C19 C13 C18 C17 68.4(3) .
C20 N3 C19 C13 102.8(3) .
C21 N3 C19 C13 -135.3(3) .
Li2 N3 C19 C13 -29.8(3) .
O2 C13 C19 N3 44.9(3) .
C14 C13 C19 N3 -75.5(3) .
C18 C13 C19 N3 164.5(3) .
C20 N3 C21 C22 -163.6(3) .
C19 N3 C21 C22 73.4(3) .
Li2 N3 C21 C22 -35.0(3) .
C23 N4 C22 C21 88.3(3) .
C24 N4 C22 C21 -146.1(2) .
Li2 N4 C22 C21 -50.8(3) .
N3 C21 C22 N4 63.6(3) .
Mg1 C25 C26 C27 171.2(3) .
C25 C26 C27 C28 -177.4(4) .
